data_4324693
loop_
_publ_author_name
'Vadapalli Chandrasekhar'
'Venkatasubbiah Krishnan'
'Ramachandran Azhakar'
'Tapas Senapati'
'Atanu Dey'
'R. Suriya Narayanan'

_publ_contact_author_address
;Head, Department of Chemistry
Indian Institute of Technology Kanpur
Kanpur 208016
Uttarpradesh
India
;
_publ_contact_author_email vc@iitk.ac.in
_publ_contact_author_fax '+91-512-259 7436'
_publ_contact_author_name 'Prof. V. Chandrasekhar'
_publ_contact_author_phone '+91-512-259 7259'
_publ_section_title
;
 Carbophosphazene-Supported Ligand Systems Containing Pyrazole/Guanidine
 Coordinating Groups
;
_journal_name_full 'Inorganic Chemistry'
_journal_page_first 2568
_journal_page_last 2579
_journal_paper_doi 10.1021/ic102415x
_journal_volume 50
_journal_year 2011
_chemical_formula_moiety 'C50 H76 N22 O7 P2'
_chemical_formula_sum 'C50 H76 N22 O7 P2'
_chemical_formula_weight 1159.27
_chemical_name_systematic
; 
 ? 
;
_space_group_IT_number 15
_symmetry_cell_setting monoclinic
_symmetry_space_group_name_Hall '-C 2yc'
_symmetry_space_group_name_H-M 'C 1 2/c 1'
_atom_sites_solution_hydrogens geom
_atom_sites_solution_primary direct
_atom_sites_solution_secondary difmap
_audit_creation_method SHELXL-97
_cell_angle_alpha 90.000(5)
_cell_angle_beta 107.644(5)
_cell_angle_gamma 90.000(5)
_cell_formula_units_Z 4
_cell_length_a 24.580(5)
_cell_length_b 11.104(5)
_cell_length_c 22.363(5)
_cell_measurement_temperature 293(2)
_cell_volume 5817(3)
_computing_structure_refinement 'SHELXL-97 (Sheldrick, 1997)'
_computing_structure_solution 'SHELXS-97 (Sheldrick, 1990)'
_diffrn_ambient_temperature 293(2)
_diffrn_measured_fraction_theta_full 0.997
_diffrn_measured_fraction_theta_max 0.997
_diffrn_radiation_monochromator graphite
_diffrn_radiation_source 'fine-focus sealed tube'
_diffrn_radiation_type MoK\a
_diffrn_radiation_wavelength 0.71069
_diffrn_reflns_av_R_equivalents 0.0461
_diffrn_reflns_av_sigmaI/netI 0.0540
_diffrn_reflns_limit_h_max 30
_diffrn_reflns_limit_h_min -30
_diffrn_reflns_limit_k_max 13
_diffrn_reflns_limit_k_min -13
_diffrn_reflns_limit_l_max 19
_diffrn_reflns_limit_l_min -27
_diffrn_reflns_number 15889
_diffrn_reflns_theta_full 26.00
_diffrn_reflns_theta_max 26.00
_diffrn_reflns_theta_min 2.16
_exptl_absorpt_coefficient_mu 0.144
_exptl_absorpt_correction_T_max 0.9891
_exptl_absorpt_correction_T_min 0.9829
_exptl_absorpt_correction_type empirical
_exptl_absorpt_process_details sadabs
_exptl_crystal_colour colorless
_exptl_crystal_density_diffrn 1.324
_exptl_crystal_description block
_exptl_crystal_F_000 2464
_exptl_crystal_size_max 0.12
_exptl_crystal_size_mid 0.09
_exptl_crystal_size_min 0.08
_refine_diff_density_max 0.750
_refine_diff_density_min -0.317
_refine_diff_density_rms 0.088
_refine_ls_extinction_method none
_refine_ls_goodness_of_fit_ref 1.068
_refine_ls_hydrogen_treatment constr
_refine_ls_matrix_type full
_refine_ls_number_parameters 376
_refine_ls_number_reflns 5700
_refine_ls_number_restraints 0
_refine_ls_restrained_S_all 1.068
_refine_ls_R_factor_all 0.0735
_refine_ls_R_factor_gt 0.0560
_refine_ls_shift/su_max 0.000
_refine_ls_shift/su_mean 0.000
_refine_ls_structure_factor_coef Fsqd
_refine_ls_weighting_details 'calc w=1/[\s^2^(Fo^2^)+(0.0932P)^2^+1.0174P] where P=(Fo^2^+2Fc^2^)/3'
_refine_ls_weighting_scheme calc
_refine_ls_wR_factor_gt 0.1421
_refine_ls_wR_factor_ref 0.1621
_reflns_number_gt 4376
_reflns_number_total 5700
_reflns_threshold_expression >2sigma(I)
_cod_data_source_file ic102415x_si_002_05.cif
_cod_data_source_block Compound-5
_cod_original_sg_symbol_H-M 'C 2/c'
_cod_database_code 4324693

loop_
_symmetry_equiv_pos_as_xyz
'x, y, z'
'-x, y, -z+1/2'
'x+1/2, y+1/2, z'
'-x+1/2, y+1/2, -z+1/2'
'-x, -y, -z'
'x, -y, z-1/2'
'-x+1/2, -y+1/2, -z'
'x+1/2, -y+1/2, z-1/2'

loop_
_atom_site_label
_atom_site_type_symbol
_atom_site_fract_x
_atom_site_fract_y
_atom_site_fract_z
_atom_site_U_iso_or_equiv
_atom_site_adp_type
_atom_site_occupancy
_atom_site_symmetry_multiplicity
_atom_site_calc_flag
_atom_site_refinement_flags
P1 P 0.09594(2) 0.21756(5) 0.53325(3) 0.01614(17) Uani 1 1 d .
O1 O 0.09162(7) -0.34177(14) 0.31634(8) 0.0296(4) Uani 1 1 d .
O2 O -0.23456(6) 0.30932(15) 0.41249(8) 0.0278(4) Uani 1 1 d .
O3 O 0.0000 0.5074(2) 0.2500 0.0291(5) Uani 1 2 d S
O4 O 0.82824(8) 0.1808(2) 0.24124(10) 0.0533(6) Uani 1 1 d .
N1 N 0.11712(7) 0.17855(16) 0.60587(8) 0.0180(4) Uani 1 1 d .
N2 N 0.18876(8) 0.20094(17) 0.69977(8) 0.0210(4) Uani 1 1 d .
N3 N 0.13001(7) 0.36260(16) 0.66251(9) 0.0201(4) Uani 1 1 d .
N4 N 0.13398(7) 0.32946(16) 0.52506(8) 0.0185(4) Uani 1 1 d .
N5 N 0.11803(8) 0.37806(17) 0.41817(9) 0.0253(4) Uani 1 1 d .
N6 N 0.20589(8) 0.40800(17) 0.49139(9) 0.0234(4) Uani 1 1 d .
N7 N 0.02696(7) 0.24701(16) 0.51231(8) 0.0178(4) Uani 1 1 d .
N8 N 0.10362(7) 0.10050(16) 0.49039(8) 0.0178(4) Uani 1 1 d .
N9 N 0.00225(7) 0.08164(15) 0.43966(8) 0.0170(4) Uani 1 1 d .
N10 N -0.06720(7) 0.20871(15) 0.45615(8) 0.0156(4) Uani 1 1 d .
N11 N 0.06626(7) -0.05019(15) 0.41670(8) 0.0163(4) Uani 1 1 d .
C1 C 0.14421(9) 0.24812(19) 0.65388(10) 0.0180(5) Uani 1 1 d .
C2 C 0.22060(10) 0.0996(2) 0.68623(11) 0.0265(5) Uani 1 1 d .
H2A H 0.2107 0.0277 0.7044 0.040 Uiso 1 1 calc R
H2B H 0.2608 0.1146 0.7038 0.040 Uiso 1 1 calc R
H2C H 0.2114 0.0897 0.6416 0.040 Uiso 1 1 calc R
C3 C 0.20260(10) 0.2316(2) 0.76596(11) 0.0283(6) Uani 1 1 d .
H3A H 0.2374 0.2771 0.7785 0.042 Uiso 1 1 calc R
H3B H 0.2073 0.1591 0.7904 0.042 Uiso 1 1 calc R
H3C H 0.1722 0.2787 0.7727 0.042 Uiso 1 1 calc R
C4 C 0.07318(9) 0.4115(2) 0.63301(11) 0.0222(5) Uani 1 1 d .
H4A H 0.0738 0.4612 0.5981 0.033 Uiso 1 1 calc R
H4B H 0.0617 0.4590 0.6630 0.033 Uiso 1 1 calc R
H4C H 0.0466 0.3466 0.6185 0.033 Uiso 1 1 calc R
C5 C 0.17217(10) 0.4531(2) 0.69400(12) 0.0301(6) Uani 1 1 d .
H5A H 0.2099 0.4217 0.7003 0.045 Uiso 1 1 calc R
H5B H 0.1673 0.4728 0.7338 0.045 Uiso 1 1 calc R
H5C H 0.1671 0.5243 0.6685 0.045 Uiso 1 1 calc R
C6 C 0.15134(9) 0.36811(19) 0.47813(10) 0.0188(5) Uani 1 1 d .
C7 C 0.24737(9) 0.3787(2) 0.55173(12) 0.0296(6) Uani 1 1 d .
H7A H 0.2493 0.4437 0.5806 0.044 Uiso 1 1 calc R
H7B H 0.2842 0.3668 0.5462 0.044 Uiso 1 1 calc R
H7C H 0.2358 0.3064 0.5680 0.044 Uiso 1 1 calc R
C8 C 0.22303(11) 0.5092(2) 0.45892(12) 0.0317(6) Uani 1 1 d .
H8A H 0.1906 0.5372 0.4259 0.048 Uiso 1 1 calc R
H8B H 0.2522 0.4831 0.4415 0.048 Uiso 1 1 calc R
H8C H 0.2375 0.5734 0.4882 0.048 Uiso 1 1 calc R
C9 C 0.05598(10) 0.3838(2) 0.40226(12) 0.0328(6) Uani 1 1 d .
H9A H 0.0403 0.3047 0.3916 0.049 Uiso 1 1 calc R
H9B H 0.0412 0.4367 0.3671 0.049 Uiso 1 1 calc R
H9C H 0.0456 0.4137 0.4376 0.049 Uiso 1 1 calc R
C10 C 0.13893(12) 0.3612(3) 0.36424(12) 0.0392(7) Uani 1 1 d .
H10A H 0.1781 0.3358 0.3784 0.059 Uiso 1 1 calc R
H10B H 0.1361 0.4357 0.3418 0.059 Uiso 1 1 calc R
H10C H 0.1164 0.3008 0.3370 0.059 Uiso 1 1 calc R
C11 C -0.00782(8) 0.17806(18) 0.47155(10) 0.0155(4) Uani 1 1 d .
C12 C 0.05770(8) 0.05244(18) 0.45270(9) 0.0157(4) Uani 1 1 d .
C13 C 0.02090(9) -0.10762(19) 0.37482(10) 0.0184(5) Uani 1 1 d .
H13 H -0.0159 -0.0805 0.3703 0.022 Uiso 1 1 calc R
C14 C 0.02825(9) -0.20203(19) 0.34013(11) 0.0202(5) Uani 1 1 d .
H14 H -0.0035 -0.2363 0.3113 0.024 Uiso 1 1 calc R
C15 C 0.08390(9) -0.2512(2) 0.34661(11) 0.0213(5) Uani 1 1 d .
C16 C 0.13001(9) -0.18908(19) 0.39131(11) 0.0203(5) Uani 1 1 d .
H16 H 0.1673 -0.2153 0.3978 0.024 Uiso 1 1 calc R
C17 C 0.12028(9) -0.09358(19) 0.42406(10) 0.0185(5) Uani 1 1 d .
H17 H 0.1512 -0.0559 0.4526 0.022 Uiso 1 1 calc R
C18 C -0.10994(9) 0.13320(19) 0.42179(10) 0.0177(5) Uani 1 1 d .
H18 H -0.1003 0.0589 0.4086 0.021 Uiso 1 1 calc R
C19 C -0.16512(9) 0.16516(19) 0.40706(10) 0.0187(5) Uani 1 1 d .
H19 H -0.1927 0.1116 0.3841 0.022 Uiso 1 1 calc R
C20 C -0.18352(9) 0.2793(2) 0.42536(10) 0.0206(5) Uani 1 1 d .
C21 C -0.13662(9) 0.3553(2) 0.45964(11) 0.0251(5) Uani 1 1 d .
H21 H -0.1446 0.4318 0.4718 0.030 Uiso 1 1 calc R
C22 C -0.08225(9) 0.3192(2) 0.47447(11) 0.0215(5) Uani 1 1 d .
H22 H -0.0537 0.3702 0.4979 0.026 Uiso 1 1 calc R
C23 C 0.89612(16) 0.0340(3) 0.2423(2) 0.0748(12) Uani 1 1 d .
H23A H 0.9051 -0.0159 0.2791 0.112 Uiso 1 1 calc R
H23B H 0.9293 0.0421 0.2285 0.112 Uiso 1 1 calc R
H23C H 0.8658 -0.0022 0.2096 0.112 Uiso 1 1 calc R
C24 C 0.87808(11) 0.1538(3) 0.25730(12) 0.0352(6) Uani 1 1 d .
C25 C 0.92314(13) 0.2360(3) 0.29524(13) 0.0451(7) Uani 1 1 d .
H25A H 0.9441 0.2693 0.2692 0.068 Uiso 1 1 calc R
H25B H 0.9487 0.1919 0.3292 0.068 Uiso 1 1 calc R
H25C H 0.9058 0.3000 0.3119 0.068 Uiso 1 1 calc R

loop_
_atom_site_aniso_label
_atom_site_aniso_U_11
_atom_site_aniso_U_22
_atom_site_aniso_U_33
_atom_site_aniso_U_23
_atom_site_aniso_U_13
_atom_site_aniso_U_12
P1 0.0148(3) 0.0160(3) 0.0160(3) -0.0009(2) 0.0023(2) -0.0005(2)
O1 0.0264(9) 0.0273(9) 0.0368(10) -0.0141(8) 0.0119(8) -0.0039(7)
O2 0.0182(8) 0.0340(10) 0.0301(10) -0.0053(7) 0.0057(7) 0.0032(7)
O3 0.0350(13) 0.0230(12) 0.0270(13) 0.000 0.0061(10) 0.000
O4 0.0338(11) 0.0753(15) 0.0519(14) 0.0142(11) 0.0144(10) 0.0023(10)
N1 0.0179(9) 0.0174(9) 0.0177(10) -0.0017(7) 0.0037(7) -0.0018(7)
N2 0.0200(9) 0.0258(10) 0.0147(10) -0.0019(8) 0.0013(8) 0.0036(8)
N3 0.0184(9) 0.0189(10) 0.0204(10) -0.0043(8) 0.0018(8) -0.0022(7)
N4 0.0187(9) 0.0171(9) 0.0189(10) 0.0005(8) 0.0045(8) -0.0016(7)
N5 0.0274(10) 0.0277(11) 0.0204(11) 0.0007(8) 0.0067(8) -0.0007(8)
N6 0.0240(10) 0.0207(10) 0.0286(11) -0.0015(8) 0.0125(8) -0.0024(8)
N7 0.0173(9) 0.0189(9) 0.0162(9) -0.0019(8) 0.0038(7) -0.0010(7)
N8 0.0176(9) 0.0171(9) 0.0175(10) -0.0007(7) 0.0035(7) 0.0000(7)
N9 0.0163(9) 0.0167(10) 0.0173(10) -0.0011(7) 0.0041(7) 0.0003(7)
N10 0.0141(9) 0.0148(9) 0.0166(9) -0.0010(7) 0.0026(7) -0.0007(7)
N11 0.0166(9) 0.0157(9) 0.0170(9) -0.0024(7) 0.0057(7) -0.0011(7)
C1 0.0164(10) 0.0189(11) 0.0188(12) -0.0001(9) 0.0058(9) -0.0014(8)
C2 0.0256(12) 0.0304(13) 0.0208(12) -0.0006(10) 0.0029(10) 0.0056(10)
C3 0.0268(12) 0.0372(15) 0.0178(12) -0.0050(11) 0.0021(10) -0.0001(10)
C4 0.0216(11) 0.0203(12) 0.0241(12) -0.0024(9) 0.0061(9) 0.0008(9)
C5 0.0264(12) 0.0255(13) 0.0341(14) -0.0081(11) 0.0027(11) -0.0038(10)
C6 0.0201(11) 0.0156(11) 0.0207(12) -0.0025(9) 0.0063(9) 0.0032(8)
C7 0.0178(11) 0.0298(14) 0.0378(15) 0.0001(11) 0.0035(10) -0.0001(10)
C8 0.0382(14) 0.0269(13) 0.0382(15) -0.0009(11) 0.0237(12) -0.0050(11)
C9 0.0262(13) 0.0417(15) 0.0249(13) 0.0100(11) -0.0008(10) -0.0043(11)
C10 0.0479(16) 0.0487(17) 0.0225(14) -0.0074(12) 0.0129(12) -0.0007(13)
C11 0.0166(10) 0.0172(11) 0.0131(11) 0.0045(8) 0.0049(8) 0.0006(8)
C12 0.0174(10) 0.0154(11) 0.0142(11) 0.0023(8) 0.0047(8) 0.0004(8)
C13 0.0135(10) 0.0231(12) 0.0174(11) -0.0005(9) 0.0031(8) -0.0017(8)
C14 0.0184(11) 0.0218(12) 0.0201(12) -0.0052(9) 0.0055(9) -0.0061(9)
C15 0.0238(11) 0.0184(11) 0.0250(12) -0.0027(9) 0.0125(10) -0.0016(9)
C16 0.0160(10) 0.0212(12) 0.0239(12) -0.0010(9) 0.0065(9) 0.0005(9)
C17 0.0147(10) 0.0194(11) 0.0194(12) 0.0015(9) 0.0021(9) -0.0006(8)
C18 0.0210(11) 0.0152(11) 0.0163(11) -0.0006(9) 0.0048(9) -0.0023(8)
C19 0.0177(11) 0.0200(11) 0.0167(11) -0.0035(9) 0.0029(9) -0.0045(8)
C20 0.0170(11) 0.0253(12) 0.0188(12) 0.0009(9) 0.0044(9) 0.0015(9)
C21 0.0228(12) 0.0202(12) 0.0331(14) -0.0075(10) 0.0097(10) 0.0017(9)
C22 0.0202(11) 0.0184(12) 0.0246(13) -0.0064(9) 0.0048(9) -0.0024(9)
C23 0.063(2) 0.068(3) 0.083(3) -0.033(2) 0.006(2) 0.0087(19)
C24 0.0333(15) 0.0469(17) 0.0246(14) 0.0088(12) 0.0078(11) 0.0022(12)
C25 0.0505(17) 0.0502(18) 0.0315(16) 0.0059(14) 0.0079(13) -0.0111(14)

loop_
_atom_type_symbol
_atom_type_description
_atom_type_scat_dispersion_real
_atom_type_scat_dispersion_imag
_atom_type_scat_source
C C 0.0033 0.0016 'International Tables Vol C Tables 4.2.6.8 and 6.1.1.4'
H H 0.0000 0.0000 'International Tables Vol C Tables 4.2.6.8 and 6.1.1.4'
N N 0.0061 0.0033 'International Tables Vol C Tables 4.2.6.8 and 6.1.1.4'
O O 0.0106 0.0060 'International Tables Vol C Tables 4.2.6.8 and 6.1.1.4'
P P 0.1023 0.0942 'International Tables Vol C Tables 4.2.6.8 and 6.1.1.4'

loop_
_geom_angle_atom_site_label_1
_geom_angle_atom_site_label_2
_geom_angle_atom_site_label_3
_geom_angle
N4 P1 N1 107.67(9)
N4 P1 N7 113.58(9)
N1 P1 N7 109.31(9)
N4 P1 N8 111.70(10)
N1 P1 N8 108.29(9)
N7 P1 N8 106.17(9)
C1 N1 P1 126.18(16)
C1 N2 C2 120.18(18)
C1 N2 C3 124.38(19)
C2 N2 C3 114.71(18)
C1 N3 C4 122.76(18)
C1 N3 C5 122.75(18)
C4 N3 C5 113.84(18)
C6 N4 P1 133.28(16)
C6 N5 C9 121.43(19)
C6 N5 C10 123.51(19)
C9 N5 C10 114.07(19)
C6 N6 C7 119.76(19)
C6 N6 C8 123.69(19)
C7 N6 C8 113.78(19)
C11 N7 P1 119.03(15)
C12 N8 P1 117.86(15)
C12 N9 C11 114.39(17)
C22 N10 C18 118.55(17)
C22 N10 C11 118.99(17)
C18 N10 C11 122.43(17)
C17 N11 C13 118.22(17)
C17 N11 C12 120.50(17)
C13 N11 C12 121.28(17)
N1 C1 N3 125.24(19)
N1 C1 N2 118.60(19)
N3 C1 N2 116.12(19)
N4 C6 N5 124.97(19)
N4 C6 N6 117.96(19)
N5 C6 N6 116.94(19)
N7 C11 N9 130.78(19)
N7 C11 N10 115.80(18)
N9 C11 N10 113.41(17)
N8 C12 N9 131.70(19)
N8 C12 N11 116.08(18)
N9 C12 N11 112.22(17)
C14 C13 N11 121.99(19)
C13 C14 C15 121.8(2)
O1 C15 C14 122.9(2)
O1 C15 C16 122.8(2)
C14 C15 C16 114.34(19)
C17 C16 C15 121.41(19)
C16 C17 N11 122.26(19)
C19 C18 N10 121.17(19)
C18 C19 C20 122.79(19)
O2 C20 C19 123.3(2)
O2 C20 C21 123.4(2)
C19 C20 C21 113.22(18)
C22 C21 C20 122.2(2)
C21 C22 N10 122.1(2)
O4 C24 C23 120.4(3)
O4 C24 C25 122.1(3)
C23 C24 C25 117.4(3)

loop_
_geom_bond_atom_site_label_1
_geom_bond_atom_site_label_2
_geom_bond_distance
P1 N4 1.5987(19)
P1 N1 1.6073(19)
P1 N7 1.6492(18)
P1 N8 1.6594(19)
O1 C15 1.258(3)
O2 C20 1.245(3)
O4 C24 1.205(3)
N1 C1 1.327(3)
N2 C1 1.358(3)
N2 C2 1.454(3)
N2 C3 1.455(3)
N3 C1 1.348(3)
N3 C4 1.457(3)
N3 C5 1.462(3)
N4 C6 1.319(3)
N5 C6 1.347(3)
N5 C9 1.459(3)
N5 C10 1.459(3)
N6 C6 1.357(3)
N6 C7 1.460(3)
N6 C8 1.467(3)
N7 C11 1.294(3)
N8 C12 1.301(3)
N9 C12 1.344(3)
N9 C11 1.350(3)
N10 C22 1.379(3)
N10 C18 1.381(3)
N10 C11 1.435(3)
N11 C17 1.375(3)
N11 C13 1.376(3)
N11 C12 1.447(3)
C13 C14 1.348(3)
C14 C15 1.439(3)
C15 C16 1.440(3)
C16 C17 1.351(3)
C18 C19 1.343(3)
C19 C20 1.445(3)
C20 C21 1.447(3)
C21 C22 1.337(3)
C23 C24 1.472(4)
C24 C25 1.487(4)
